data_7108527
loop_
_publ_author_name
'Andrew J. Hallett'
'Nathan White'
'Wanhua Wu'
'Xiaoneng Cui'
'Peter N. Horton'
'Simon J. Coles'
'Jianzhang Zhao'
'Simon J. A. Pope'

_publ_section_title
;
 Enhanced photooxidation sensitizers: the first examples of cyclometalated
 pyrene complexes of iridium(III)
;
_journal_name_full Chem.Commun.
_journal_page_first 10838
_journal_paper_doi 10.1039/c2cc35907c
_journal_volume 48
_journal_year 2012
_chemical_formula_sum 'C78 H66 F6 Ir N6 O2 P'
_chemical_formula_weight 1456.54
_chemical_name_systematic
;
?
;
_space_group_IT_number 14
_symmetry_cell_setting monoclinic
_symmetry_space_group_name_Hall '-P 2yn'
_symmetry_space_group_name_H-M 'P 1 21/n 1'
_atom_sites_solution_hydrogens geom
_atom_sites_solution_primary direct
_atom_sites_solution_secondary difmap
_audit_creation_method SHELXL-97
_cell_angle_alpha 90.00
_cell_angle_beta 96.315(19)
_cell_angle_gamma 90.00
_cell_formula_units_Z 4
_cell_length_a 14.07(2)
_cell_length_b 14.37(2)
_cell_length_c 33.86(5)
_cell_measurement_reflns_used 10435
_cell_measurement_temperature 100(2)
_cell_measurement_theta_max 30.2
_cell_measurement_theta_min 2.2
_cell_volume 6804(17)
_computing_cell_refinement
;
Rigaku CrystalClear-SM Expert 2.0 r13
;
_computing_data_collection
;
Rigaku CrystalClear-SM Expert 2.0 r13
;
_computing_data_reduction
;
Rigaku CrystalClear-SM Expert 2.0 r13
;
_computing_molecular_graphics 'ORTEP3 for Windows (Farrugia, 1997)'
_computing_publication_material 'WinGX (Farrugia, 1999)'
_computing_structure_refinement 'SHELXL-97 (Sheldrick, 2008)'
_computing_structure_solution 'SHELXS-97 (Sheldrick, 2008)'
_diffrn_ambient_temperature 100(2)
_diffrn_detector CCD
_diffrn_detector_area_resol_mean 28.5714
_diffrn_measured_fraction_theta_full 0.989
_diffrn_measured_fraction_theta_max 0.989
_diffrn_measurement_device
;
AFC12 (Right): Kappa 3 circle
;
_diffrn_measurement_device_type
;
Rigaku Saturn724+ (2x2 bin mode)
;
_diffrn_measurement_method 'profile data from \w-scans'
_diffrn_measurement_specimen_support Mitegen
_diffrn_radiation_monochromator Confocal
_diffrn_radiation_type MoK\a
_diffrn_radiation_wavelength 0.71075
_diffrn_reflns_av_R_equivalents 0.1815
_diffrn_reflns_av_sigmaI/netI 0.2372
_diffrn_reflns_limit_h_max 16
_diffrn_reflns_limit_h_min -15
_diffrn_reflns_limit_k_max 17
_diffrn_reflns_limit_k_min -8
_diffrn_reflns_limit_l_max 40
_diffrn_reflns_limit_l_min -28
_diffrn_reflns_number 28188
_diffrn_reflns_theta_full 25.03
_diffrn_reflns_theta_max 25.03
_diffrn_reflns_theta_min 2.91
_diffrn_source 'Rotating Anode'
_exptl_absorpt_coefficient_mu 2.054
_exptl_absorpt_correction_T_max 0.9798
_exptl_absorpt_correction_T_min 0.8210
_exptl_absorpt_correction_type multi-scan
_exptl_absorpt_process_details
;
Rigaku CrystalClear-SM Expert 2.0 r13
;
_exptl_crystal_colour 'Dark Orange'
_exptl_crystal_density_diffrn 1.422
_exptl_crystal_density_method 'not measured'
_exptl_crystal_description Sheet
_exptl_crystal_F_000 2952
_exptl_crystal_size_max 0.10
_exptl_crystal_size_mid 0.06
_exptl_crystal_size_min 0.01
_refine_diff_density_max 2.291
_refine_diff_density_min -1.403
_refine_diff_density_rms 0.142
_refine_ls_extinction_method none
_refine_ls_goodness_of_fit_ref 1.166
_refine_ls_hydrogen_treatment constr
_refine_ls_matrix_type full
_refine_ls_number_parameters 880
_refine_ls_number_reflns 11878
_refine_ls_number_restraints 777
_refine_ls_restrained_S_all 1.134
_refine_ls_R_factor_all 0.2465
_refine_ls_R_factor_gt 0.1538
_refine_ls_shift/su_max 0.002
_refine_ls_shift/su_mean 0.000
_refine_ls_structure_factor_coef Fsqd
_refine_ls_weighting_details 'calc w=1/[\s^2^(Fo^2^)+(0.0539P)^2^+44.4154P] where P=(Fo^2^+2Fc^2^)/3'
_refine_ls_weighting_scheme calc
_refine_ls_wR_factor_gt 0.2622
_refine_ls_wR_factor_ref 0.3154
_reflns_number_gt 6268
_reflns_number_total 11878
_reflns_threshold_expression >2\s(I)
_cod_data_source_file c2cc35907c.txt
_cod_data_source_block 2012ncs0226
_cod_original_sg_symbol_H-M P21/n
_cod_database_code 7108527

loop_
_symmetry_equiv_pos_as_xyz
'x, y, z'
'-x+1/2, y+1/2, -z+1/2'
'-x, -y, -z'
'x-1/2, -y-1/2, z-1/2'

loop_
_atom_site_label
_atom_site_type_symbol
_atom_site_fract_x
_atom_site_fract_y
_atom_site_fract_z
_atom_site_U_iso_or_equiv
_atom_site_adp_type
_atom_site_occupancy
_atom_site_symmetry_multiplicity
_atom_site_calc_flag
_atom_site_refinement_flags
_atom_site_disorder_assembly
_atom_site_disorder_group
Ir1 Ir 0.18767(7) 0.45367(5) 0.136947(19) 0.0558(3) Uani 1 1 d . . .
C1 C 0.1392(18) 0.3179(14) 0.1379(5) 0.071(6) Uani 1 1 d U . .
C2 C 0.0796(17) 0.2792(12) 0.1058(4) 0.062(6) Uani 1 1 d U . .
H2 H 0.0781 0.3082 0.0806 0.074 Uiso 1 1 calc R . .
C3 C 0.0188(17) 0.1948(12) 0.1095(6) 0.063(6) Uani 1 1 d U . .
C4 C -0.0410(17) 0.1568(11) 0.0766(6) 0.064(6) Uani 1 1 d U . .
H4 H -0.0419 0.1829 0.0508 0.076 Uiso 1 1 calc R . .
C5 C -0.0977(18) 0.0809(12) 0.0834(6) 0.070(6) Uani 1 1 d U . .
H5 H -0.1246 0.0461 0.0610 0.084 Uiso 1 1 calc R . .
C6 C -0.1190(17) 0.0506(13) 0.1231(6) 0.074(6) Uani 1 1 d U . .
H6 H -0.1698 0.0088 0.1264 0.089 Uiso 1 1 calc R . .
C7 C -0.0591(17) 0.0877(14) 0.1564(5) 0.063(5) Uani 1 1 d U . .
C8 C -0.0625(16) 0.0581(13) 0.1967(6) 0.063(5) Uani 1 1 d U . .
H8 H -0.1070 0.0108 0.2015 0.076 Uiso 1 1 calc R . .
C9 C -0.0061(17) 0.0932(14) 0.2284(6) 0.066(6) Uani 1 1 d U . .
H9 H -0.0141 0.0725 0.2545 0.079 Uiso 1 1 calc R . .
C10 C 0.0660(16) 0.1623(12) 0.2225(5) 0.055(5) Uani 1 1 d U . .
C11 C 0.1336(16) 0.1930(13) 0.2538(5) 0.057(5) Uani 1 1 d U . .
H11 H 0.1271 0.1749 0.2804 0.069 Uiso 1 1 calc R . .
C12 C 0.2105(17) 0.2504(13) 0.2458(5) 0.063(6) Uani 1 1 d U . .
H12 H 0.2568 0.2675 0.2671 0.075 Uiso 1 1 calc R . .
C13 C 0.2215(16) 0.2841(11) 0.2062(5) 0.053(5) Uani 1 1 d U . .
C14 C 0.1539(18) 0.2614(15) 0.1750(5) 0.066(6) Uani 1 1 d U . .
C15 C 0.0737(17) 0.1948(14) 0.1821(5) 0.064(6) Uani 1 1 d U . .
C16 C 0.0132(17) 0.1597(14) 0.1492(6) 0.066(6) Uani 1 1 d U . .
C17 C 0.3082(16) 0.3353(12) 0.1987(5) 0.051(5) Uani 1 1 d U . .
C18 C 0.4079(19) 0.4372(15) 0.1750(5) 0.070(6) Uani 1 1 d U . .
C19 C 0.4605(18) 0.5110(15) 0.1580(5) 0.067(6) Uani 1 1 d U . .
H19 H 0.4269 0.5547 0.1407 0.080 Uiso 1 1 calc R . .
C20 C 0.5562(16) 0.5193(15) 0.1662(5) 0.062(6) Uani 1 1 d U . .
H20 H 0.5874 0.5691 0.1544 0.075 Uiso 1 1 calc R . .
C21 C 0.6137(17) 0.4558(14) 0.1922(5) 0.067(6) Uani 1 1 d U . .
H21 H 0.6814 0.4611 0.1964 0.081 Uiso 1 1 calc R . .
C22 C 0.5644(17) 0.3860(14) 0.2108(5) 0.063(6) Uani 1 1 d U . .
H22 H 0.5984 0.3440 0.2288 0.075 Uiso 1 1 calc R . .
C23 C 0.4650(16) 0.3787(12) 0.2025(5) 0.051(5) Uani 1 1 d U . .
C61 C 0.4347(16) 0.2292(12) 0.2402(5) 0.061(6) Uani 1 1 d U . .
H61A H 0.4856 0.1991 0.2267 0.073 Uiso 1 1 calc R . .
H61B H 0.3809 0.1848 0.2401 0.073 Uiso 1 1 calc R . .
C62 C 0.4740(18) 0.2524(13) 0.2840(5) 0.069(6) Uani 1 1 d U . .
C63 C 0.4445(19) 0.3348(14) 0.3028(5) 0.075(7) Uani 1 1 d U . .
H63 H 0.4012 0.3771 0.2888 0.090 Uiso 1 1 calc R . .
C64 C 0.482(2) 0.3525(16) 0.3438(6) 0.093(8) Uani 1 1 d U . .
H64 H 0.4663 0.4089 0.3563 0.111 Uiso 1 1 calc R . .
C65 C 0.538(2) 0.2902(18) 0.3640(7) 0.100(8) Uani 1 1 d U . .
H65 H 0.5566 0.2995 0.3915 0.120 Uiso 1 1 calc R . .
C66 C 0.569(2) 0.2085(17) 0.3444(6) 0.097(8) Uani 1 1 d U . .
H66 H 0.6148 0.1682 0.3584 0.116 Uiso 1 1 calc R . .
C67 C 0.5337(19) 0.1873(15) 0.3043(6) 0.087(7) Uani 1 1 d U . .
H67 H 0.5500 0.1309 0.2920 0.104 Uiso 1 1 calc R . .
N1 N 0.3151(15) 0.4109(10) 0.1724(4) 0.065(5) Uani 1 1 d U . .
N2 N 0.4006(14) 0.3160(10) 0.2174(4) 0.060(5) Uani 1 1 d U . .
C29 C 0.1259(19) 0.4755(11) 0.1891(5) 0.068(6) Uani 1 1 d U . .
C30 C 0.1856(16) 0.5044(12) 0.2242(4) 0.055(5) Uani 1 1 d U . .
H30 H 0.2468 0.5297 0.2213 0.066 Uiso 1 1 calc R . .
C31 C 0.1548(18) 0.4960(13) 0.2648(5) 0.062(5) Uani 1 1 d U . .
C32 C 0.2147(16) 0.5278(12) 0.2994(5) 0.057(5) Uani 1 1 d U . .
H32 H 0.2727 0.5597 0.2966 0.068 Uiso 1 1 calc R . .
C33 C 0.1876(19) 0.5116(15) 0.3367(6) 0.073(6) Uani 1 1 d U . .
H33 H 0.2280 0.5330 0.3592 0.088 Uiso 1 1 calc R . .
C34 C 0.1038(17) 0.4652(13) 0.3427(5) 0.059(5) Uani 1 1 d U . .
H34 H 0.0880 0.4554 0.3689 0.071 Uiso 1 1 calc R . .
C35 C 0.0403(18) 0.4317(14) 0.3092(5) 0.066(6) Uani 1 1 d U . .
C36 C -0.0423(16) 0.3778(14) 0.3125(5) 0.061(6) Uani 1 1 d U . .
H36 H -0.0595 0.3649 0.3383 0.073 Uiso 1 1 calc R . .
C37 C -0.0997(17) 0.3428(13) 0.2798(6) 0.062(5) Uani 1 1 d U . .
H37 H -0.1543 0.3066 0.2838 0.074 Uiso 1 1 calc R . .
C38 C -0.0773(18) 0.3606(13) 0.2392(5) 0.062(5) Uani 1 1 d U . .
C39 C -0.1373(16) 0.3279(12) 0.2059(5) 0.058(5) Uani 1 1 d U . .
H39 H -0.1887 0.2866 0.2088 0.070 Uiso 1 1 calc R . .
C40 C -0.1173(17) 0.3597(13) 0.1678(5) 0.062(6) Uani 1 1 d U . .
H40 H -0.1591 0.3423 0.1450 0.074 Uiso 1 1 calc R . .
C41 C -0.0374(17) 0.4162(12) 0.1629(5) 0.058(5) Uani 1 1 d U . .
C42 C 0.0287(17) 0.4364(11) 0.1957(4) 0.053(5) Uani 1 1 d U . .
C43 C 0.0056(16) 0.4150(12) 0.2345(5) 0.055(5) Uani 1 1 d U . .
C44 C 0.0706(16) 0.4497(13) 0.2685(5) 0.057(5) Uani 1 1 d U . .
C45 C -0.0316(17) 0.4637(14) 0.1218(5) 0.065(6) Uani 1 1 d U . .
C46 C 0.0243(15) 0.5405(12) 0.0724(4) 0.046(4) Uani 1 1 d U . .
C47 C 0.0765(17) 0.5847(12) 0.0442(5) 0.060(6) Uani 1 1 d U . .
H47 H 0.1442 0.5800 0.0458 0.072 Uiso 1 1 calc R . .
C48 C 0.022(2) 0.6373(15) 0.0128(5) 0.079(7) Uani 1 1 d U . .
H48 H 0.0546 0.6657 -0.0073 0.094 Uiso 1 1 calc R . .
C49 C -0.080(2) 0.6468(16) 0.0118(6) 0.086(8) Uani 1 1 d U . .
H49 H -0.1133 0.6858 -0.0078 0.103 Uiso 1 1 calc R . .
C50 C -0.132(2) 0.6011(13) 0.0383(6) 0.080(7) Uani 1 1 d U . .
H50 H -0.1998 0.6044 0.0371 0.096 Uiso 1 1 calc R . .
C51 C -0.0737(17) 0.5479(12) 0.0682(5) 0.059(5) Uani 1 1 d U . .
C71 C -0.2140(17) 0.4928(15) 0.1029(5) 0.066(6) Uani 1 1 d U . .
H71A H -0.2457 0.5519 0.0941 0.080 Uiso 1 1 calc R . .
H71B H -0.2234 0.4831 0.1312 0.080 Uiso 1 1 calc R . .
C72 C -0.2635(17) 0.4076(14) 0.0766(5) 0.062(5) Uani 1 1 d U . .
C73 C -0.2124(19) 0.3427(14) 0.0589(6) 0.081(7) Uani 1 1 d U . .
H73 H -0.1446 0.3458 0.0632 0.097 Uiso 1 1 calc R . .
C74 C -0.254(2) 0.2706(18) 0.0343(6) 0.090(8) Uani 1 1 d U . .
H74 H -0.2164 0.2290 0.0208 0.108 Uiso 1 1 calc R . .
C75 C -0.352(2) 0.2636(17) 0.0309(7) 0.080(7) Uani 1 1 d U . .
H75 H -0.3812 0.2141 0.0154 0.096 Uiso 1 1 calc R . .
C76 C -0.412(2) 0.3268(16) 0.0493(7) 0.090(7) Uani 1 1 d U . .
H76 H -0.4797 0.3206 0.0459 0.107 Uiso 1 1 calc R . .
C77 C -0.365(2) 0.4013(16) 0.0735(7) 0.082(7) Uani 1 1 d U . .
H77 H -0.4011 0.4445 0.0869 0.099 Uiso 1 1 calc R . .
N3 N 0.0512(12) 0.4866(9) 0.1087(4) 0.049(4) Uani 1 1 d U . .
N4 N -0.1123(15) 0.4997(12) 0.0992(4) 0.065(5) Uani 1 1 d U . .
C81 C 0.2811(15) 0.3608(13) 0.0654(5) 0.054(5) Uani 1 1 d U . .
H81 H 0.2533 0.3057 0.0745 0.065 Uiso 1 1 calc R . .
C82 C 0.3344(18) 0.3524(15) 0.0334(5) 0.070(6) Uani 1 1 d U . .
H82 H 0.3460 0.2947 0.0211 0.085 Uiso 1 1 calc R . .
C83 C 0.3684(17) 0.4358(14) 0.0214(5) 0.065(6) Uani 1 1 d U . .
H83 H 0.4004 0.4348 -0.0019 0.077 Uiso 1 1 calc R . .
C84 C 0.3612(17) 0.5212(13) 0.0394(5) 0.065(6) Uani 1 1 d U . .
H84 H 0.3920 0.5751 0.0308 0.077 Uiso 1 1 calc R . .
C85 C 0.3039(16) 0.5232(14) 0.0722(4) 0.055(5) Uani 1 1 d U . .
C86 C 0.2804(17) 0.6067(14) 0.0943(5) 0.064(5) Uani 1 1 d U . .
C87 C 0.3084(18) 0.6970(14) 0.0820(5) 0.070(6) Uani 1 1 d U . .
H87 H 0.3376 0.7033 0.0581 0.084 Uiso 1 1 calc R . .
C88 C 0.2934(19) 0.7764(16) 0.1048(6) 0.083(7) Uani 1 1 d U . .
H88 H 0.3179 0.8354 0.0984 0.099 Uiso 1 1 calc R . .
C89 C 0.2394(19) 0.7649(14) 0.1386(6) 0.077(6) Uani 1 1 d U . .
H89 H 0.2239 0.8166 0.1542 0.093 Uiso 1 1 calc R . .
C90 C 0.2101(13) 0.6714(10) 0.1475(4) 0.037(4) Uani 1 1 d U . .
H90 H 0.1746 0.6631 0.1696 0.044 Uiso 1 1 calc R . .
N5 N 0.2652(13) 0.4411(11) 0.0850(4) 0.065(5) Uani 1 1 d U . .
N6 N 0.2285(12) 0.6003(9) 0.1279(4) 0.048(4) Uani 1 1 d U . .
F11 F 0.618(2) 0.6435(12) 0.0674(5) 0.104(9) Uani 0.630(16) 1 d PDU A 1
F12 F 0.6861(17) 0.7776(17) 0.0495(6) 0.104(8) Uani 0.630(16) 1 d PDU A 1
F13 F 0.5283(17) 0.7592(17) 0.0378(6) 0.109(9) Uani 0.630(16) 1 d PDU A 1
F14 F 0.5254(17) 0.7238(16) 0.1047(6) 0.095(7) Uani 0.630(16) 1 d PDU A 1
F15 F 0.6825(19) 0.7432(18) 0.1153(5) 0.117(9) Uani 0.630(16) 1 d PDU A 1
F16 F 0.591(3) 0.8596(12) 0.0853(6) 0.120(9) Uani 0.630(16) 1 d PDU A 1
P11 P 0.6069(10) 0.7523(8) 0.0768(3) 0.064(5) Uani 0.630(16) 1 d PDU A 1
F21 F 0.540(3) 0.669(2) 0.0600(11) 0.115(14) Uiso 0.370(16) 1 d PDU A 2
F22 F 0.693(2) 0.711(2) 0.0653(9) 0.072(10) Uiso 0.370(16) 1 d PDU A 2
F23 F 0.587(3) 0.799(2) 0.0293(7) 0.091(12) Uiso 0.370(16) 1 d PDU A 2
F24 F 0.501(2) 0.811(2) 0.0833(9) 0.082(11) Uiso 0.370(16) 1 d PDU A 2
F25 F 0.609(3) 0.725(2) 0.1195(8) 0.095(12) Uiso 0.370(16) 1 d PDU A 2
F26 F 0.657(3) 0.854(2) 0.0865(10) 0.096(14) Uiso 0.370(16) 1 d PDU A 2
P21 P 0.5991(15) 0.7607(16) 0.0748(6) 0.077(10) Uiso 0.370(16) 1 d PDU A 2
C101 C 0.677(2) 0.1055(18) 0.1846(7) 0.097(8) Uani 1 1 d U . .
H10A H 0.7284 0.1401 0.1736 0.116 Uiso 1 1 calc R . .
H10B H 0.6737 0.0419 0.1733 0.116 Uiso 1 1 calc R . .
C102 C 0.696(2) 0.1008(18) 0.2303(7) 0.112(10) Uani 1 1 d U . .
H10C H 0.7246 0.1594 0.2404 0.168 Uiso 1 1 calc R . .
H10D H 0.7395 0.0492 0.2380 0.168 Uiso 1 1 calc R . .
H10E H 0.6353 0.0908 0.2416 0.168 Uiso 1 1 calc R . .
C103 C 0.559(2) 0.1538(15) 0.1308(6) 0.092(8) Uani 1 1 d U . .
H10F H 0.6122 0.1812 0.1176 0.110 Uiso 1 1 calc R . .
H10G H 0.5490 0.0893 0.1210 0.110 Uiso 1 1 calc R . .
C104 C 0.473(2) 0.2076(16) 0.1209(8) 0.115(11) Uani 1 1 d U . .
H10H H 0.4261 0.1910 0.1389 0.173 Uiso 1 1 calc R . .
H10I H 0.4472 0.1941 0.0935 0.173 Uiso 1 1 calc R . .
H10J H 0.4883 0.2740 0.1235 0.173 Uiso 1 1 calc R . .
O101 O 0.5866(15) 0.1523(11) 0.1749(5) 0.101(6) Uani 1 1 d U . .
C111 C 0.293(3) 1.046(2) 0.0301(10) 0.134(11) Uani 1 1 d U . .
H11A H 0.2653 1.0884 0.0090 0.161 Uiso 1 1 calc R . .
H11B H 0.3027 1.0802 0.0555 0.161 Uiso 1 1 calc R . .
C112 C 0.386(3) 1.010(3) 0.0199(12) 0.199(18) Uani 1 1 d U . .
H11C H 0.4087 0.9610 0.0388 0.299 Uiso 1 1 calc R . .
H11D H 0.4324 1.0609 0.0213 0.299 Uiso 1 1 calc R . .
H11E H 0.3778 0.9844 -0.0071 0.299 Uiso 1 1 calc R . .
C113 C 0.137(3) 0.992(3) 0.0435(9) 0.141(12) Uani 1 1 d U . .
H11F H 0.1081 1.0359 0.0230 0.169 Uiso 1 1 calc R . .
H11G H 0.1448 1.0254 0.0694 0.169 Uiso 1 1 calc R . .
C114 C 0.072(3) 0.906(2) 0.0461(9) 0.149(14) Uani 1 1 d U . .
H11H H 0.0865 0.8599 0.0263 0.224 Uiso 1 1 calc R . .
H11I H 0.0048 0.9249 0.0408 0.224 Uiso 1 1 calc R . .
H11J H 0.0833 0.8787 0.0727 0.224 Uiso 1 1 calc R . .
O111 O 0.227(2) 0.9629(16) 0.0338(6) 0.138(8) Uani 1 1 d U . .

loop_
_atom_site_aniso_label
_atom_site_aniso_U_11
_atom_site_aniso_U_22
_atom_site_aniso_U_33
_atom_site_aniso_U_23
_atom_site_aniso_U_13
_atom_site_aniso_U_12
Ir1 0.0846(7) 0.0502(4) 0.0320(3) 0.0013(4) 0.0042(3) 0.0002(5)
C1 0.108(18) 0.074(12) 0.032(8) 0.005(9) 0.012(10) 0.033(12)
C2 0.112(17) 0.057(10) 0.019(7) 0.017(8) 0.020(9) 0.024(11)
C3 0.094(16) 0.040(9) 0.059(10) 0.005(9) 0.019(10) 0.034(10)
C4 0.101(17) 0.025(8) 0.062(11) -0.007(8) -0.004(11) 0.010(10)
C5 0.111(18) 0.037(9) 0.062(11) -0.014(9) 0.003(11) -0.037(11)
C6 0.078(16) 0.052(10) 0.087(13) 0.002(11) -0.013(12) -0.008(12)
C7 0.070(15) 0.068(11) 0.050(10) -0.005(9) 0.003(10) 0.010(11)
C8 0.063(15) 0.063(11) 0.065(11) 0.010(10) 0.013(10) 0.008(11)
C9 0.071(16) 0.070(12) 0.053(10) 0.012(10) -0.007(10) 0.015(12)
C10 0.067(14) 0.052(10) 0.045(9) -0.004(8) 0.001(9) 0.013(10)
C11 0.067(15) 0.061(11) 0.041(9) 0.015(9) -0.003(9) 0.007(11)
C12 0.086(17) 0.060(11) 0.039(9) -0.005(9) -0.005(10) 0.014(11)
C13 0.076(15) 0.031(8) 0.053(9) 0.007(8) 0.010(10) 0.006(9)
C14 0.087(16) 0.074(12) 0.037(9) -0.004(9) 0.003(10) 0.008(12)
C15 0.086(15) 0.066(11) 0.037(9) -0.020(9) -0.008(9) 0.022(11)
C16 0.069(15) 0.063(11) 0.066(11) -0.009(10) 0.015(10) 0.005(11)
C17 0.061(14) 0.050(9) 0.043(9) 0.013(8) 0.008(9) 0.017(10)
C18 0.089(16) 0.083(13) 0.040(9) 0.000(9) 0.015(10) -0.021(13)
C19 0.076(16) 0.080(12) 0.046(10) 0.005(10) 0.013(10) -0.005(13)
C20 0.055(15) 0.083(13) 0.048(10) 0.010(10) 0.002(10) -0.009(12)
C21 0.076(15) 0.078(12) 0.046(9) -0.005(10) -0.003(10) 0.023(13)
C22 0.066(16) 0.074(12) 0.051(10) 0.001(10) 0.015(10) -0.013(12)
C23 0.066(14) 0.044(9) 0.048(9) 0.011(8) 0.026(9) -0.001(10)
C61 0.078(16) 0.054(10) 0.052(10) 0.017(9) 0.009(10) 0.004(11)
C62 0.098(16) 0.058(10) 0.043(9) 0.028(9) -0.022(10) -0.015(11)
C63 0.130(19) 0.060(11) 0.038(9) 0.009(9) 0.023(11) -0.044(13)
C64 0.16(2) 0.072(13) 0.051(11) 0.016(11) 0.013(13) -0.017(15)
C65 0.15(2) 0.086(15) 0.064(13) 0.001(13) 0.003(14) -0.004(16)
C66 0.14(2) 0.093(15) 0.050(11) 0.046(11) -0.019(13) 0.017(15)
C67 0.13(2) 0.065(12) 0.059(11) 0.020(11) -0.027(12) -0.007(13)
N1 0.095(15) 0.052(8) 0.044(8) -0.011(7) -0.008(9) -0.005(10)
N2 0.088(13) 0.050(8) 0.044(8) 0.009(7) 0.013(8) 0.022(9)
C29 0.128(19) 0.030(9) 0.045(9) -0.004(8) 0.011(11) 0.006(11)
C30 0.086(16) 0.051(10) 0.029(8) 0.007(8) 0.012(9) 0.004(10)
C31 0.091(16) 0.052(10) 0.043(9) -0.015(8) 0.009(10) 0.008(11)
C32 0.077(15) 0.054(10) 0.040(9) 0.006(8) 0.010(9) -0.012(10)
C33 0.091(18) 0.086(13) 0.046(10) -0.011(10) 0.023(11) 0.020(13)
C34 0.072(15) 0.067(12) 0.042(9) -0.003(9) 0.018(10) 0.014(12)
C35 0.079(15) 0.071(12) 0.048(9) 0.002(9) 0.012(10) 0.014(11)
C36 0.056(15) 0.085(13) 0.048(10) 0.017(10) 0.032(10) 0.012(12)
C37 0.068(15) 0.055(11) 0.067(11) 0.003(10) 0.027(11) 0.007(11)
C38 0.096(16) 0.057(10) 0.035(8) 0.003(8) 0.018(9) -0.010(11)
C39 0.078(16) 0.040(9) 0.056(10) 0.001(8) 0.007(10) 0.010(10)
C40 0.085(16) 0.064(11) 0.040(9) 0.011(9) 0.025(10) 0.003(12)
C41 0.088(15) 0.044(9) 0.047(9) -0.006(8) 0.026(10) 0.001(10)
C42 0.101(15) 0.032(8) 0.026(7) -0.008(7) 0.002(9) 0.003(10)
C43 0.070(14) 0.050(9) 0.045(9) -0.007(8) 0.007(9) 0.011(10)
C44 0.066(14) 0.058(10) 0.050(9) -0.007(9) 0.021(9) -0.001(11)
C45 0.083(15) 0.069(11) 0.038(9) -0.008(9) -0.011(9) -0.009(12)
C46 0.068(13) 0.044(9) 0.025(7) -0.015(7) 0.002(8) -0.001(10)
C47 0.088(16) 0.052(10) 0.046(9) -0.012(9) 0.028(10) -0.016(11)
C48 0.13(2) 0.072(12) 0.035(9) 0.010(9) -0.005(12) -0.016(15)
C49 0.13(2) 0.074(13) 0.046(10) -0.004(10) -0.026(13) -0.006(16)
C50 0.124(19) 0.058(11) 0.050(10) -0.005(10) -0.024(12) 0.007(13)
C51 0.091(15) 0.047(9) 0.035(8) -0.013(8) -0.010(9) -0.017(11)
C71 0.065(15) 0.087(13) 0.049(10) 0.014(10) 0.013(10) 0.010(12)
C72 0.062(14) 0.073(11) 0.052(10) -0.006(9) 0.010(10) 0.010(12)
C73 0.087(18) 0.073(13) 0.082(13) -0.024(11) 0.009(12) 0.029(13)
C74 0.089(19) 0.103(15) 0.072(13) -0.028(12) -0.016(13) 0.008(16)
C75 0.086(19) 0.077(13) 0.077(13) 0.013(12) 0.009(13) 0.002(14)
C76 0.11(2) 0.073(13) 0.086(15) 0.015(12) 0.009(14) -0.004(14)
C77 0.078(18) 0.083(14) 0.088(14) -0.007(12) 0.018(13) 0.035(14)
N3 0.052(12) 0.049(8) 0.045(8) 0.004(7) 0.006(7) -0.034(8)
N4 0.084(14) 0.074(10) 0.038(7) 0.009(8) 0.007(8) 0.004(10)
C81 0.060(14) 0.053(10) 0.051(10) -0.013(9) 0.018(9) 0.002(10)
C82 0.096(17) 0.066(12) 0.051(10) -0.008(10) 0.016(11) 0.016(13)
C83 0.092(16) 0.071(12) 0.034(8) -0.013(9) 0.019(9) 0.025(12)
C84 0.091(16) 0.061(11) 0.046(9) 0.019(9) 0.031(10) -0.013(11)
C85 0.068(14) 0.073(11) 0.026(7) 0.008(8) 0.011(8) -0.007(11)
C86 0.086(15) 0.066(11) 0.038(9) 0.010(9) -0.004(9) -0.018(11)
C87 0.108(18) 0.083(13) 0.022(8) 0.008(9) 0.013(9) -0.014(13)
C88 0.109(19) 0.087(13) 0.051(11) -0.004(11) 0.006(12) -0.040(14)
C89 0.106(18) 0.054(10) 0.071(12) -0.007(10) 0.003(12) -0.011(12)
C90 0.054(8) 0.025(6) 0.035(6) 0.004(5) 0.018(6) 0.013(6)
N5 0.091(14) 0.073(10) 0.026(7) -0.010(7) -0.016(8) 0.009(10)
N6 0.063(8) 0.045(6) 0.031(5) 0.017(5) -0.013(6) -0.013(6)
F11 0.14(2) 0.081(13) 0.078(13) -0.009(11) -0.020(13) 0.037(16)
F12 0.12(2) 0.119(17) 0.076(13) -0.004(13) 0.024(13) -0.007(16)
F13 0.10(2) 0.130(18) 0.083(14) 0.016(13) -0.037(13) -0.022(16)
F14 0.087(18) 0.121(16) 0.080(13) 0.006(12) 0.023(12) -0.030(14)
F15 0.08(2) 0.19(2) 0.066(13) -0.003(15) -0.026(12) -0.025(18)
F16 0.18(3) 0.078(13) 0.116(16) -0.030(13) 0.071(18) 0.007(17)
P11 0.084(9) 0.069(7) 0.043(5) -0.017(4) 0.024(5) -0.003(6)
C101 0.11(2) 0.093(16) 0.088(15) 0.009(14) 0.024(15) -0.003(16)
C102 0.15(3) 0.11(2) 0.076(16) -0.004(16) -0.010(17) 0.00(2)
C103 0.14(2) 0.063(13) 0.081(14) 0.018(12) 0.033(15) -0.019(15)
C104 0.17(3) 0.066(14) 0.11(2) 0.003(15) 0.00(2) 0.032(19)
O101 0.134(17) 0.085(11) 0.086(10) 0.004(9) 0.016(11) 0.015(11)
C111 0.18(3) 0.11(2) 0.12(2) 0.017(18) 0.07(2) 0.01(2)
C112 0.21(5) 0.17(3) 0.24(4) 0.06(3) 0.10(4) 0.03(3)
C113 0.17(3) 0.16(3) 0.090(18) 0.017(19) 0.02(2) -0.01(3)
C114 0.19(4) 0.14(3) 0.13(2) -0.01(2) 0.04(3) 0.04(3)
O111 0.17(2) 0.126(16) 0.121(14) 0.019(13) 0.024(15) 0.003(17)

loop_
_atom_type_symbol
_atom_type_description
_atom_type_scat_dispersion_real
_atom_type_scat_dispersion_imag
_atom_type_scat_source
C C 0.0033 0.0016 'International Tables Vol C Tables 4.2.6.8 and 6.1.1.4'
H H 0.0000 0.0000 'International Tables Vol C Tables 4.2.6.8 and 6.1.1.4'
F F 0.0171 0.0103 'International Tables Vol C Tables 4.2.6.8 and 6.1.1.4'
Ir Ir -1.4442 7.9887 'International Tables Vol C Tables 4.2.6.8 and 6.1.1.4'
N N 0.0061 0.0033 'International Tables Vol C Tables 4.2.6.8 and 6.1.1.4'
P P 0.1023 0.0942 'International Tables Vol C Tables 4.2.6.8 and 6.1.1.4'
O O 0.0106 0.0060 'International Tables Vol C Tables 4.2.6.8 and 6.1.1.4'

loop_
_geom_angle_atom_site_label_1
_geom_angle_atom_site_label_2
_geom_angle_atom_site_label_3
_geom_angle
C1 Ir1 C29 87.6(7)
C1 Ir1 N3 86.2(7)
C29 Ir1 N3 84.6(8)
C1 Ir1 N1 88.7(7)
C29 Ir1 N1 88.3(8)
N3 Ir1 N1 171.4(6)
C1 Ir1 N5 97.5(7)
C29 Ir1 N5 173.6(8)
N3 Ir1 N5 99.5(6)
N1 Ir1 N5 88.0(6)
C1 Ir1 N6 172.3(6)
C29 Ir1 N6 96.5(6)
N3 Ir1 N6 87.8(5)
N1 Ir1 N6 97.9(6)
N5 Ir1 N6 78.9(6)
C2 C1 C14 116.7(19)
C2 C1 Ir1 121.9(13)
C14 C1 Ir1 120.8(14)
C1 C2 C3 123.5(16)
C1 C2 H2 118.3
C3 C2 H2 118.3
C4 C3 C16 120(2)
C4 C3 C2 122.6(16)
C16 C3 C2 116.7(18)
C5 C4 C3 118.2(18)
C5 C4 H4 120.9
C3 C4 H4 120.9
C4 C5 C6 124.1(17)
C4 C5 H5 117.9
C6 C5 H5 117.9
C7 C6 C5 117(2)
C7 C6 H6 121.7
C5 C6 H6 121.7
C8 C7 C6 124(2)
C8 C7 C16 117.2(18)
C6 C7 C16 118.8(19)
C9 C8 C7 124(2)
C9 C8 H8 117.9
C7 C8 H8 117.9
C8 C9 C10 120.2(19)
C8 C9 H9 119.9
C10 C9 H9 119.9
C11 C10 C9 122.3(17)
C11 C10 C15 119(2)
C9 C10 C15 118.2(17)
C12 C11 C10 120.3(18)
C12 C11 H11 119.8
C10 C11 H11 119.8
C11 C12 C13 122.4(18)
C11 C12 H12 118.8
C13 C12 H12 118.8
C14 C13 C12 120(2)
C14 C13 C17 120.1(18)
C12 C13 C17 120.2(18)
C13 C14 C1 122(2)
C13 C14 C15 119.3(17)
C1 C14 C15 116.1(19)
C16 C15 C10 121(2)
C16 C15 C14 119.5(18)
C10 C15 C14 118.9(17)
C15 C16 C3 121(2)
C15 C16 C7 118.8(19)
C3 C16 C7 120.1(19)
N2 C17 N1 108.1(18)
N2 C17 C13 124.4(16)
N1 C17 C13 127.5(18)
N1 C18 C23 110.3(18)
N1 C18 C19 135(2)
C23 C18 C19 114(2)
C20 C19 C18 122(2)
C20 C19 H19 119.1
C18 C19 H19 119.1
C19 C20 C21 123(2)
C19 C20 H20 118.5
C21 C20 H20 118.5
C22 C21 C20 117(2)
C22 C21 H21 121.6
C20 C21 H21 121.6
C23 C22 C21 120(2)
C23 C22 H22 120.2
C21 C22 H22 120.2
C22 C23 N2 130.1(18)
C22 C23 C18 124.3(18)
N2 C23 C18 105.7(19)
N2 C61 C62 111.5(15)
N2 C61 H61A 109.3
C62 C61 H61A 109.3
N2 C61 H61B 109.3
C62 C61 H61B 109.3
H61A C61 H61B 108.0
C67 C62 C63 121.8(18)
C67 C62 C61 117.3(19)
C63 C62 C61 120.8(18)
C62 C63 C64 119(2)
C62 C63 H63 120.6
C64 C63 H63 120.6
C65 C64 C63 120(2)
C65 C64 H64 119.9
C63 C64 H64 119.9
C64 C65 C66 120(2)
C64 C65 H65 119.8
C66 C65 H65 119.8
C67 C66 C65 121(2)
C67 C66 H66 119.5
C65 C66 H66 119.5
C62 C67 C66 117(2)
C62 C67 H67 121.4
C66 C67 H67 121.4
C18 N1 C17 107.8(17)
C18 N1 Ir1 134.5(14)
C17 N1 Ir1 117.6(15)
C17 N2 C23 108.1(15)
C17 N2 C61 128.0(18)
C23 N2 C61 121.8(18)
C30 C29 C42 116.1(17)
C30 C29 Ir1 119.0(18)
C42 C29 Ir1 122.5(12)
C29 C30 C31 122(2)
C29 C30 H30 118.8
C31 C30 H30 118.8
C44 C31 C32 120.6(18)
C44 C31 C30 117.7(17)
C32 C31 C30 121(2)
C33 C32 C31 120(2)
C33 C32 H32 120.1
C31 C32 H32 120.1
C32 C33 C34 123(2)
C32 C33 H33 118.7
C34 C33 H33 118.7
C33 C34 C35 120.4(18)
C33 C34 H34 119.8
C35 C34 H34 119.8
C36 C35 C34 124.2(19)
C36 C35 C44 119.0(18)
C34 C35 C44 117(2)
C37 C36 C35 123.1(18)
C37 C36 H36 118.5
C35 C36 H36 118.5
C36 C37 C38 121(2)
C36 C37 H37 119.4
C38 C37 H37 119.4
C39 C38 C43 121.2(17)
C39 C38 C37 121(2)
C43 C38 C37 117.5(18)
C38 C39 C40 117(2)
C38 C39 H39 121.4
C40 C39 H39 121.4
C41 C40 C39 121.9(19)
C41 C40 H40 119.1
C39 C40 H40 119.1
C42 C41 C40 119.7(17)
C42 C41 C45 121.5(19)
C40 C41 C45 118.5(18)
C41 C42 C43 119(2)
C41 C42 C29 119.5(16)
C43 C42 C29 121.1(17)
C42 C43 C38 119.6(17)
C42 C43 C44 117.6(19)
C38 C43 C44 122.8(17)
C31 C44 C43 123.8(17)
C31 C44 C35 120.0(18)
C43 C44 C35 116.2(19)
N3 C45 N4 114.3(18)
N3 C45 C41 122.7(18)
N4 C45 C41 122(2)
C51 C46 C47 118.9(17)
C51 C46 N3 107.0(16)
C47 C46 N3 134.1(19)
C46 C47 C48 117(2)
C46 C47 H47 121.3
C48 C47 H47 121.3
C49 C48 C47 120(2)
C49 C48 H48 119.8
C47 C48 H48 119.8
C50 C49 C48 122(2)
C50 C49 H49 118.8
C48 C49 H49 118.8
C49 C50 C51 114(3)
C49 C50 H50 123.1
C51 C50 H50 123.1
C46 C51 N4 110.4(17)
C46 C51 C50 127(2)
N4 C51 C50 123(2)
N4 C71 C72 111.7(17)
N4 C71 H71A 109.3
C72 C71 H71A 109.3
N4 C71 H71B 109.3
C72 C71 H71B 109.3
H71A C71 H71B 107.9
C73 C72 C77 120(2)
C73 C72 C71 123(2)
C77 C72 C71 117.0(19)
C72 C73 C74 124(3)
C72 C73 H73 118.1
C74 C73 H73 118.1
C75 C74 C73 117(3)
C75 C74 H74 121.6
C73 C74 H74 121.6
C74 C75 C76 124(3)
C74 C75 H75 118.2
C76 C75 H75 118.2
C75 C76 C77 117(3)
C75 C76 H76 121.5
C77 C76 H76 121.5
C72 C77 C76 119(2)
C72 C77 H77 120.7
C76 C77 H77 120.7
C45 N3 C46 104.8(16)
C45 N3 Ir1 125.4(12)
C46 N3 Ir1 129.7(13)
C45 N4 C51 103.5(19)
C45 N4 C71 132.4(17)
C51 N4 C71 124.1(17)
N5 C81 C82 125.9(19)
N5 C81 H81 117.1
C82 C81 H81 117.1
C83 C82 C81 113.0(18)
C83 C82 H82 123.5
C81 C82 H82 123.5
C82 C83 C84 127.1(19)
C82 C83 H83 116.5
C84 C83 H83 116.5
C83 C84 C85 115.7(18)
C83 C84 H84 122.2
C85 C84 H84 122.2
N5 C85 C84 119.7(17)
N5 C85 C86 114.6(16)
C84 C85 C86 125.8(18)
N6 C86 C87 118.3(18)
N6 C86 C85 121.3(16)
C87 C86 C85 120.4(18)
C88 C87 C86 120.8(18)
C88 C87 H87 119.6
C86 C87 H87 119.6
C87 C88 C89 118(2)
C87 C88 H88 121.2
C89 C88 H88 121.2
C90 C89 C88 117.2(19)
C90 C89 H89 121.4
C88 C89 H89 121.4
N6 C90 C89 124.2(17)
N6 C90 H90 117.9
C89 C90 H90 117.9
C81 N5 C85 118.5(17)
C81 N5 Ir1 126.0(14)
C85 N5 Ir1 115.5(12)
C90 N6 C86 121.5(15)
C90 N6 Ir1 128.8(12)
C86 N6 Ir1 109.6(12)
F12 P11 F16 90.3(15)
F12 P11 F15 92.8(15)
F16 P11 F15 91.6(13)
F12 P11 F11 90.8(13)
F16 P11 F11 177.5(18)
F15 P11 F11 90.6(13)
F12 P11 F14 178.7(14)
F16 P11 F14 91.0(14)
F15 P11 F14 87.4(12)
F11 P11 F14 87.9(14)
F12 P11 F13 88.2(13)
F16 P11 F13 89.4(14)
F15 P11 F13 178.5(17)
F11 P11 F13 88.4(11)
F14 P11 F13 91.6(14)
F22 P21 F25 94(2)
F22 P21 F26 91.1(19)
F25 P21 F26 92.5(16)
F22 P21 F21 89.0(17)
F25 P21 F21 91.3(18)
F26 P21 F21 176(2)
F22 P21 F24 178.2(17)
F25 P21 F24 87.8(17)
F26 P21 F24 89.9(18)
F21 P21 F24 89.9(18)
F22 P21 F23 88.1(16)
F25 P21 F23 178(2)
F26 P21 F23 87.1(17)
F21 P21 F23 89.1(16)
F24 P21 F23 90.5(18)
O101 C101 C102 108(2)
O101 C101 H10A 110.2
C102 C101 H10A 110.2
O101 C101 H10B 110.2
C102 C101 H10B 110.2
H10A C101 H10B 108.5
C101 C102 H10C 109.5
C101 C102 H10D 109.5
H10C C102 H10D 109.5
C101 C102 H10E 109.5
H10C C102 H10E 109.5
H10D C102 H10E 109.5
C104 C103 O101 111(2)
C104 C103 H10F 109.5
O101 C103 H10F 109.5
C104 C103 H10G 109.5
O101 C103 H10G 109.5
H10F C103 H10G 108.1
C103 C104 H10H 109.5
C103 C104 H10I 109.5
H10H C104 H10I 109.5
C103 C104 H10J 109.5
H10H C104 H10J 109.5
H10I C104 H10J 109.5
C101 O101 C103 110.9(19)
C112 C111 O111 108(3)
C112 C111 H11A 110.0
O111 C111 H11A 110.0
C112 C111 H11B 110.0
O111 C111 H11B 110.0
H11A C111 H11B 108.4
C111 C112 H11C 109.5
C111 C112 H11D 109.5
H11C C112 H11D 109.5
C111 C112 H11E 109.5
H11C C112 H11E 109.5
H11D C112 H11E 109.5
O111 C113 C114 109(3)
O111 C113 H11F 109.9
C114 C113 H11F 109.9
O111 C113 H11G 109.9
C114 C113 H11G 109.9
H11F C113 H11G 108.3
C113 C114 H11H 109.5
C113 C114 H11I 109.5
H11H C114 H11I 109.5
C113 C114 H11J 109.5
H11H C114 H11J 109.5
H11I C114 H11J 109.5
C113 O111 C111 111(3)

loop_
_geom_bond_atom_site_label_1
_geom_bond_atom_site_label_2
_geom_bond_distance
Ir1 C1 2.07(2)
Ir1 C29 2.08(2)
Ir1 N3 2.103(16)
Ir1 N1 2.135(18)
Ir1 N5 2.177(17)
Ir1 N6 2.214(13)
C1 C2 1.41(3)
C1 C14 1.49(2)
C2 C3 1.50(3)
C2 H2 0.9500
C3 C4 1.43(3)
C3 C16 1.45(3)
C4 C5 1.39(3)
C4 H4 0.9500
C5 C6 1.47(3)
C5 H5 0.9500
C6 C7 1.44(3)
C6 H6 0.9500
C7 C8 1.43(3)
C7 C16 1.49(3)
C8 C9 1.36(3)
C8 H8 0.9500
C9 C10 1.45(3)
C9 H9 0.9500
C10 C11 1.41(3)
C10 C15 1.46(2)
C11 C12 1.41(3)
C11 H11 0.9500
C12 C13 1.45(2)
C12 H12 0.9500
C13 C14 1.38(3)
C13 C17 1.47(3)
C14 C15 1.52(3)
C15 C16 1.42(3)
C17 N2 1.41(3)
C17 N1 1.41(2)
C18 N1 1.35(3)
C18 C23 1.43(3)
C18 C19 1.45(3)
C19 C20 1.35(3)
C19 H19 0.9500
C20 C21 1.45(3)
C20 H20 0.9500
C21 C22 1.41(3)
C21 H21 0.9500
C22 C23 1.40(3)
C22 H22 0.9500
C23 N2 1.41(2)
C61 N2 1.52(2)
C61 C62 1.56(2)
C61 H61A 0.9900
C61 H61B 0.9900
C62 C67 1.39(3)
C62 C63 1.43(3)
C63 C64 1.45(3)
C63 H63 0.9500
C64 C65 1.33(3)
C64 H64 0.9500
C65 C66 1.44(3)
C65 H65 0.9500
C66 C67 1.43(3)
C66 H66 0.9500
C67 H67 0.9500
C29 C30 1.44(2)
C29 C42 1.52(3)
C30 C31 1.49(2)
C30 H30 0.9500
C31 C44 1.38(3)
C31 C32 1.44(2)
C32 C33 1.38(2)
C32 H32 0.9500
C33 C34 1.39(3)
C33 H33 0.9500
C34 C35 1.45(3)
C34 H34 0.9500
C35 C36 1.41(3)
C35 C44 1.51(3)
C36 C37 1.39(3)
C36 H36 0.9500
C37 C38 1.47(2)
C37 H37 0.9500
C38 C39 1.41(3)
C38 C43 1.43(3)
C39 C40 1.43(2)
C39 H39 0.9500
C40 C41 1.41(3)
C40 H40 0.9500
C41 C42 1.40(3)
C41 C45 1.56(2)
C42 C43 1.42(2)
C43 C44 1.48(3)
C45 N3 1.33(3)
C45 N4 1.40(3)
C46 C51 1.37(3)
C46 C47 1.42(2)
C46 N3 1.47(2)
C47 C48 1.45(3)
C47 H47 0.9500
C48 C49 1.45(3)
C48 H48 0.9500
C49 C50 1.38(3)
C49 H49 0.9500
C50 C51 1.45(3)
C50 H50 0.9500
C51 N4 1.41(2)
C71 N4 1.45(3)
C71 C72 1.62(3)
C71 H71A 0.9900
C71 H71B 0.9900
C72 C73 1.36(3)
C72 C77 1.42(3)
C73 C74 1.42(3)
C73 H73 0.9500
C74 C75 1.37(3)
C74 H74 0.9500
C75 C76 1.43(3)
C75 H75 0.9500
C76 C77 1.46(3)
C76 H76 0.9500
C77 H77 0.9500
C81 N5 1.36(2)
C81 C82 1.39(3)
C81 H81 0.9500
C82 C83 1.37(3)
C82 H82 0.9500
C83 C84 1.38(2)
C83 H83 0.9500
C84 C85 1.44(3)
C84 H84 0.9500
C85 N5 1.39(2)
C85 C86 1.47(3)
C86 N6 1.42(2)
C86 C87 1.43(3)
C87 C88 1.41(3)
C87 H87 0.9500
C88 C89 1.45(3)
C88 H88 0.9500
C89 C90 1.45(2)
C89 H89 0.9500
C90 N6 1.261(19)
C90 H90 0.9500
F11 P11 1.607(19)
F12 P11 1.57(2)
F13 P11 1.632(18)
F14 P11 1.62(2)
F15 P11 1.594(19)
F16 P11 1.589(18)
F21 P21 1.61(2)
F22 P21 1.56(2)
F23 P21 1.63(2)
F24 P21 1.61(2)
F25 P21 1.59(2)
F26 P21 1.59(2)
C101 O101 1.44(3)
C101 C102 1.54(3)
C101 H10A 0.9900
C101 H10B 0.9900
C102 H10C 0.9800
C102 H10D 0.9800
C102 H10E 0.9800
C103 C104 1.44(3)
C103 O101 1.50(2)
C103 H10F 0.9900
C103 H10G 0.9900
C104 H10H 0.9800
C104 H10I 0.9800
C104 H10J 0.9800
C111 C112 1.47(4)
C111 O111 1.53(4)
C111 H11A 0.9900
C111 H11B 0.9900
C112 H11C 0.9800
C112 H11D 0.9800
C112 H11E 0.9800
C113 O111 1.40(4)
C113 C114 1.55(4)
C113 H11F 0.9900
C113 H11G 0.9900
C114 H11H 0.9800
C114 H11I 0.9800
C114 H11J 0.9800

loop_
_geom_torsion_atom_site_label_1
_geom_torsion_atom_site_label_2
_geom_torsion_atom_site_label_3
_geom_torsion_atom_site_label_4
_geom_torsion
C29 Ir1 C1 C2 123.4(19)
N3 Ir1 C1 C2 38.6(18)
N1 Ir1 C1 C2 -148.3(19)
N5 Ir1 C1 C2 -60.4(19)
N6 Ir1 C1 C2 1(7)
C29 Ir1 C1 C14 -47.4(19)
N3 Ir1 C1 C14 -132.2(18)
N1 Ir1 C1 C14 40.9(18)
N5 Ir1 C1 C14 128.8(18)
N6 Ir1 C1 C14 -170(5)
C14 C1 C2 C3 11(3)
Ir1 C1 C2 C3 -160.2(16)
C1 C2 C3 C4 180(2)
C1 C2 C3 C16 8(3)
C16 C3 C4 C5 -5(3)
C2 C3 C4 C5 -177(2)
C3 C4 C5 C6 16(3)
C4 C5 C6 C7 -16(3)
C5 C6 C7 C8 -173(2)
C5 C6 C7 C16 6(3)
C6 C7 C8 C9 -180(2)
C16 C7 C8 C9 2(3)
C7 C8 C9 C10 -3(3)
C8 C9 C10 C11 -172.5(19)
C8 C9 C10 C15 2(3)
C9 C10 C11 C12 171.2(19)
C15 C10 C11 C12 -3(3)
C10 C11 C12 C13 3(3)
C11 C12 C13 C14 1(3)
C11 C12 C13 C17 -173.5(18)
C12 C13 C14 C1 157.3(19)
C17 C13 C14 C1 -28(3)
C12 C13 C14 C15 -5(3)
C17 C13 C14 C15 169.7(17)
C2 C1 C14 C13 170(2)
Ir1 C1 C14 C13 -19(3)
C2 C1 C14 C15 -27(3)
Ir1 C1 C14 C15 143.9(16)
C11 C10 C15 C16 174.3(19)
C9 C10 C15 C16 -1(3)
C11 C10 C15 C14 0(3)
C9 C10 C15 C14 -175.2(18)
C13 C14 C15 C16 -170.0(19)
C1 C14 C15 C16 26(3)
C13 C14 C15 C10 5(3)
C1 C14 C15 C10 -158.8(17)
C10 C15 C16 C3 177.6(18)
C14 C15 C16 C3 -8(3)
C10 C15 C16 C7 0(3)
C14 C15 C16 C7 174.2(19)
C4 C3 C16 C15 178.3(19)
C2 C3 C16 C15 -9(3)
C4 C3 C16 C7 -4(3)
C2 C3 C16 C7 168.7(19)
C8 C7 C16 C15 0(3)
C6 C7 C16 C15 -178.7(19)
C8 C7 C16 C3 -178.2(18)
C6 C7 C16 C3 3(3)
C14 C13 C17 N2 -138.9(19)
C12 C13 C17 N2 36(3)
C14 C13 C17 N1 41(3)
C12 C13 C17 N1 -144.0(18)
N1 C18 C19 C20 -179(2)
C23 C18 C19 C20 4(3)
C18 C19 C20 C21 0(3)
C19 C20 C21 C22 -3(3)
C20 C21 C22 C23 2(3)
C21 C22 C23 N2 -179.4(17)
C21 C22 C23 C18 2(3)
N1 C18 C23 C22 177.7(18)
C19 C18 C23 C22 -5(3)
N1 C18 C23 N2 -1(2)
C19 C18 C23 N2 176.3(16)
N2 C61 C62 C67 -160(2)
N2 C61 C62 C63 23(3)
C67 C62 C63 C64 3(3)
C61 C62 C63 C64 179(2)
C62 C63 C64 C65 -4(4)
C63 C64 C65 C66 6(4)
C64 C65 C66 C67 -7(4)
C63 C62 C67 C66 -4(4)
C61 C62 C67 C66 -180(2)
C65 C66 C67 C62 6(4)
C23 C18 N1 C17 1(2)
C19 C18 N1 C17 -176(2)
C23 C18 N1 Ir1 -175.7(12)
C19 C18 N1 Ir1 7(4)
N2 C17 N1 C18 0(2)
C13 C17 N1 C18 179.6(18)
N2 C17 N1 Ir1 177.1(10)
C13 C17 N1 Ir1 -3(2)
C1 Ir1 N1 C18 147(2)
C29 Ir1 N1 C18 -126(2)
N3 Ir1 N1 C18 -160(3)
N5 Ir1 N1 C18 49.2(19)
N6 Ir1 N1 C18 -29(2)
C1 Ir1 N1 C17 -29.8(13)
C29 Ir1 N1 C17 57.9(13)
N3 Ir1 N1 C17 23(4)
N5 Ir1 N1 C17 -127.3(13)
N6 Ir1 N1 C17 154.2(12)
N1 C17 N2 C23 -0.6(19)
C13 C17 N2 C23 179.5(16)
N1 C17 N2 C61 -164.0(15)
C13 C17 N2 C61 16(3)
C22 C23 N2 C17 -177.8(19)
C18 C23 N2 C17 1.2(19)
C22 C23 N2 C61 -13(3)
C18 C23 N2 C61 165.9(15)
C62 C61 N2 C17 -121(2)
C62 C61 N2 C23 78(2)
C1 Ir1 C29 C30 120.5(14)
N3 Ir1 C29 C30 -153.2(13)
N1 Ir1 C29 C30 31.7(13)
N5 Ir1 C29 C30 -23(7)
N6 Ir1 C29 C30 -66.0(13)
C1 Ir1 C29 C42 -41.3(15)
N3 Ir1 C29 C42 45.1(14)
N1 Ir1 C29 C42 -130.0(14)
N5 Ir1 C29 C42 175(5)
N6 Ir1 C29 C42 132.2(14)
C42 C29 C30 C31 1(3)
Ir1 C29 C30 C31 -162.4(14)
C29 C30 C31 C44 7(3)
C29 C30 C31 C32 -178.3(17)
C44 C31 C32 C33 0(3)
C30 C31 C32 C33 -174.3(18)
C31 C32 C33 C34 0(3)
C32 C33 C34 C35 0(3)
C33 C34 C35 C36 175(2)
C33 C34 C35 C44 0(3)
C34 C35 C36 C37 -176.9(19)
C44 C35 C36 C37 -2(3)
C35 C36 C37 C38 0(3)
C36 C37 C38 C39 -177.7(18)
C36 C37 C38 C43 0(3)
C43 C38 C39 C40 -6(3)
C37 C38 C39 C40 171.3(18)
C38 C39 C40 C41 4(3)
C39 C40 C41 C42 5(3)
C39 C40 C41 C45 -168.2(18)
C40 C41 C42 C43 -12(3)
C45 C41 C42 C43 161.0(17)
C40 C41 C42 C29 164.5(17)
C45 C41 C42 C29 -23(3)
C30 C29 C42 C41 173.1(16)
Ir1 C29 C42 C41 -25(2)
C30 C29 C42 C43 -11(2)
Ir1 C29 C42 C43 151.7(13)
C41 C42 C43 C38 10(3)
C29 C42 C43 C38 -166.7(17)
C41 C42 C43 C44 -171.2(17)
C29 C42 C43 C44 12(3)
C39 C38 C43 C42 0(3)
C37 C38 C43 C42 -178.2(17)
C39 C38 C43 C44 -179.4(18)
C37 C38 C43 C44 3(3)
C32 C31 C44 C43 -179.9(18)
C30 C31 C44 C43 -5(3)
C32 C31 C44 C35 0(3)
C30 C31 C44 C35 174.6(17)
C42 C43 C44 C31 -4(3)
C38 C43 C44 C31 175(2)
C42 C43 C44 C35 175.7(17)
C38 C43 C44 C35 -5(3)
C36 C35 C44 C31 -175.1(19)
C34 C35 C44 C31 0(3)
C36 C35 C44 C43 5(3)
C34 C35 C44 C43 179.8(17)
C42 C41 C45 N3 34(3)
C40 C41 C45 N3 -153.2(19)
C42 C41 C45 N4 -135(2)
C40 C41 C45 N4 38(3)
C51 C46 C47 C48 1(2)
N3 C46 C47 C48 -176.4(16)
C46 C47 C48 C49 3(3)
C47 C48 C49 C50 -5(3)
C48 C49 C50 C51 3(3)
C47 C46 C51 N4 -179.8(14)
N3 C46 C51 N4 -1.4(19)
C47 C46 C51 C50 -3(3)
N3 C46 C51 C50 175.0(15)
C49 C50 C51 C46 1(3)
C49 C50 C51 N4 177.0(17)
N4 C71 C72 C73 10(3)
N4 C71 C72 C77 -171.8(18)
C77 C72 C73 C74 5(3)
C71 C72 C73 C74 -177(2)
C72 C73 C74 C75 -5(4)
C73 C74 C75 C76 3(4)
C74 C75 C76 C77 -1(3)
C73 C72 C77 C76 -3(3)
C71 C72 C77 C76 178.6(17)
C75 C76 C77 C72 1(3)
N4 C45 N3 C46 -2(2)
C41 C45 N3 C46 -172.1(15)
N4 C45 N3 Ir1 175.4(11)
C41 C45 N3 Ir1 6(3)
C51 C46 N3 C45 2.3(18)
C47 C46 N3 C45 -179.7(18)
C51 C46 N3 Ir1 -175.5(11)
C47 C46 N3 Ir1 2(3)
C1 Ir1 N3 C45 52.0(15)
C29 Ir1 N3 C45 -36.0(15)
N1 Ir1 N3 C45 -1(4)
N5 Ir1 N3 C45 148.9(15)
N6 Ir1 N3 C45 -132.8(15)
C1 Ir1 N3 C46 -130.6(14)
C29 Ir1 N3 C46 141.4(14)
N1 Ir1 N3 C46 176(3)
N5 Ir1 N3 C46 -33.7(14)
N6 Ir1 N3 C46 44.6(13)
N3 C45 N4 C51 2(2)
C41 C45 N4 C51 171.3(16)
N3 C45 N4 C71 -179.5(19)
C41 C45 N4 C71 -10(3)
C46 C51 N4 C45 0.0(19)
C50 C51 N4 C45 -176.6(16)
C46 C51 N4 C71 -178.9(17)
C50 C51 N4 C71 4(3)
C72 C71 N4 C45 -94(2)
C72 C71 N4 C51 85(2)
N5 C81 C82 C83 -3(3)
C81 C82 C83 C84 6(4)
C82 C83 C84 C85 -6(4)
C83 C84 C85 N5 4(3)
C83 C84 C85 C86 -176(2)
N5 C85 C86 N6 5(3)
C84 C85 C86 N6 -175.7(19)
N5 C85 C86 C87 -174.5(19)
C84 C85 C86 C87 5(3)
N6 C86 C87 C88 6(3)
C85 C86 C87 C88 -175(2)
C86 C87 C88 C89 -7(4)
C87 C88 C89 C90 4(3)
C88 C89 C90 N6 0(3)
C82 C81 N5 C85 1(3)
C82 C81 N5 Ir1 -176.8(16)
C84 C85 N5 C81 -1(3)
C86 C85 N5 C81 178.1(17)
C84 C85 N5 Ir1 176.5(15)
C86 C85 N5 Ir1 -4(2)
C1 Ir1 N5 C81 -7.2(17)
C29 Ir1 N5 C81 136(6)
N3 Ir1 N5 C81 -94.5(16)
N1 Ir1 N5 C81 81.2(16)
N6 Ir1 N5 C81 179.7(16)
C1 Ir1 N5 C85 175.1(14)
C29 Ir1 N5 C85 -42(6)
N3 Ir1 N5 C85 87.8(14)
N1 Ir1 N5 C85 -96.4(14)
N6 Ir1 N5 C85 2.0(13)
C89 C90 N6 C86 -1(3)
C89 C90 N6 Ir1 -179.0(15)
C87 C86 N6 C90 -2(3)
C85 C86 N6 C90 178.4(18)
C87 C86 N6 Ir1 176.3(16)
C85 C86 N6 Ir1 -3(2)
C1 Ir1 N6 C90 117(6)
C29 Ir1 N6 C90 -5.4(17)
N3 Ir1 N6 C90 78.9(16)
N1 Ir1 N6 C90 -94.6(16)
N5 Ir1 N6 C90 179.0(16)
C1 Ir1 N6 C86 -62(6)
C29 Ir1 N6 C86 176.1(13)
N3 Ir1 N6 C86 -99.6(12)
N1 Ir1 N6 C86 86.9(13)
N5 Ir1 N6 C86 0.5(12)
C102 C101 O101 C103 -176.1(19)
C104 C103 O101 C101 -175(2)
C114 C113 O111 C111 179(2)
C112 C111 O111 C113 180(3)
